data_4089284
loop_
_publ_author_name
'Zhao, Tiankun'
'Ghosh, Pokhraj'
'Martinez, Zachary'
'Liu, Xufeng'
'Meng, Xianggao'
'Darensbourg, Marcetta Y.'

_publ_section_title
;
 Discrete Air-Stable Nickel(II)--Palladium(II) Complexes as Catalysts for
 Suzuki--Miyaura Reactions
;
_journal_issue 9
_journal_name_full Organometallics
_journal_page_first 1822
_journal_paper_doi 10.1021/acs.organomet.7b00176
_journal_volume 36
_journal_year 2017
_chemical_formula_sum 'C4 H8 N Ni0.5 S'
_chemical_formula_weight 131.53
_space_group_IT_number 15
_space_group_name_Hall '-C 2yc'
_space_group_name_H-M_alt 'C 1 2/c 1'
_symmetry_cell_setting monoclinic
_symmetry_space_group_name_H-M 'C 1 2/c 1'
_atom_sites_solution_hydrogens geom
_atom_sites_solution_primary direct
_atom_sites_solution_secondary difmap
_audit_creation_method SHELXL-97
_cell_angle_alpha 90.00
_cell_angle_beta 109.616(11)
_cell_angle_gamma 90.00
_cell_formula_units_Z 8
_cell_length_a 15.444(10)
_cell_length_b 7.248(6)
_cell_length_c 9.692(7)
_cell_measurement_reflns_used 2636
_cell_measurement_temperature 296(2)
_cell_measurement_theta_max 29.329
_cell_measurement_theta_min 2.800
_cell_volume 1021.9(13)
_computing_structure_refinement 'SHELXL-97 (Sheldrick, 1997)'
_diffrn_ambient_temperature 296(2)
_diffrn_measured_fraction_theta_full 1.000
_diffrn_measured_fraction_theta_max 1.000
_diffrn_measurement_device_type 'Bruker APEX-II CCD'
_diffrn_measurement_method '\f and \w scans'
_diffrn_radiation_monochromator graphite
_diffrn_radiation_source 'fine-focus sealed tube'
_diffrn_radiation_type MoK\a
_diffrn_radiation_wavelength 0.71073
_diffrn_reflns_av_R_equivalents 0.0592
_diffrn_reflns_av_sigmaI/netI 0.0381
_diffrn_reflns_limit_h_max 18
_diffrn_reflns_limit_h_min -18
_diffrn_reflns_limit_k_max 7
_diffrn_reflns_limit_k_min -8
_diffrn_reflns_limit_l_max 11
_diffrn_reflns_limit_l_min -11
_diffrn_reflns_number 3841
_diffrn_reflns_theta_full 25.99
_diffrn_reflns_theta_max 25.99
_diffrn_reflns_theta_min 2.80
_exptl_absorpt_coefficient_mu 2.260
_exptl_crystal_colour brown
_exptl_crystal_density_diffrn 1.710
_exptl_crystal_density_method 'not measured'
_exptl_crystal_description block
_exptl_crystal_F_000 552
_refine_diff_density_max 0.407
_refine_diff_density_min -0.366
_refine_diff_density_rms 0.081
_refine_ls_extinction_coef 0.0080(8)
_refine_ls_extinction_expression Fc^*^=kFc[1+0.001xFc^2^\l^3^/sin(2\q)]^-1/4^
_refine_ls_extinction_method SHELXL
_refine_ls_goodness_of_fit_ref 1.094
_refine_ls_hydrogen_treatment mixed
_refine_ls_matrix_type full
_refine_ls_number_parameters 61
_refine_ls_number_reflns 1003
_refine_ls_number_restraints 0
_refine_ls_restrained_S_all 1.094
_refine_ls_R_factor_all 0.0249
_refine_ls_R_factor_gt 0.0232
_refine_ls_shift/su_max 0.001
_refine_ls_shift/su_mean 0.000
_refine_ls_structure_factor_coef Fsqd
_refine_ls_weighting_details 'calc w=1/[\s^2^(Fo^2^)+(0.0290P)^2^+0.0000P] where P=(Fo^2^+2Fc^2^)/3'
_refine_ls_weighting_scheme calc
_refine_ls_wR_factor_gt 0.0565
_refine_ls_wR_factor_ref 0.0576
_reflns_number_gt 933
_reflns_number_total 1003
_reflns_threshold_expression >2sigma(I)
_cod_data_source_file om7b00176_si_002.cif
_cod_data_source_block shelx
_cod_depositor_comments
;
The following automatic conversions were performed:

data item '_symmetry_cell_setting' value 'Monoclinic' was changed to
'monoclinic' in accordance with the
/home/saulius/struct/COD-crude-data/automatic-downloads/DataCite-retrospective/ACS/depositions/lib/dictionaries/cif_core.dic
dictionary named 'cif_core.dic' version 2.4.2 last updated on
2011-04-26.

Automatic conversion script
Id: cif_fix_values 6909 2019-04-08 15:41:33Z antanas 
;
_cod_original_cell_volume 1022.1(13)
_cod_original_sg_symbol_H-M C2/c
_cod_original_formula_sum 'C4 H8 N Ni0.50 S'
_cod_database_code 4089284

loop_
_symmetry_equiv_pos_as_xyz
'x, y, z'
'-x, y, -z+1/2'
'x+1/2, y+1/2, z'
'-x+1/2, y+1/2, -z+1/2'
'-x, -y, -z'
'x, -y, z-1/2'
'-x+1/2, -y+1/2, -z'
'x+1/2, -y+1/2, z-1/2'

loop_
_atom_site_label
_atom_site_type_symbol
_atom_site_fract_x
_atom_site_fract_y
_atom_site_fract_z
_atom_site_U_iso_or_equiv
_atom_site_adp_type
_atom_site_occupancy
_atom_site_symmetry_multiplicity
_atom_site_calc_flag
_atom_site_refinement_flags
Ni1 Ni 1.0000 1.00879(4) 0.7500 0.01109(14) Uani 1 2 d S
S1 S 0.88548(3) 1.19844(6) 0.70283(5) 0.01719(16) Uani 1 1 d .
C4 C 0.79778(13) 1.0242(2) 0.6163(2) 0.0208(4) Uani 1 1 d .
H4A H 0.7377 1.0679 0.6129 0.025 Uiso 1 1 calc R
H4B H 0.7960 1.0014 0.5168 0.025 Uiso 1 1 calc R
N1 N 0.91922(10) 0.8003(2) 0.72963(15) 0.0140(3) Uani 1 1 d .
C1 C 1.06770(12) 0.6971(2) 0.89499(18) 0.0170(4) Uani 1 1 d .
H1A H 1.0989 0.7595 0.9869 0.020 Uiso 1 1 calc R
H1B H 1.0922 0.5731 0.9001 0.020 Uiso 1 1 calc R
C2 C 0.96330(12) 0.6911(3) 0.86555(17) 0.0178(4) Uani 1 1 d .
H2A H 0.9414 0.5648 0.8523 0.021 Uiso 1 1 calc R
H2B H 0.9490 0.7444 0.9472 0.021 Uiso 1 1 calc R
C3 C 0.82164(12) 0.8474(3) 0.70538(19) 0.0188(4) Uani 1 1 d .
H3A H 0.8124 0.8642 0.7988 0.023 Uiso 1 1 calc R
H3B H 0.7820 0.7480 0.6533 0.023 Uiso 1 1 calc R

loop_
_atom_site_aniso_label
_atom_site_aniso_U_11
_atom_site_aniso_U_22
_atom_site_aniso_U_33
_atom_site_aniso_U_23
_atom_site_aniso_U_13
_atom_site_aniso_U_12
Ni1 0.0133(2) 0.0090(2) 0.01163(19) 0.000 0.00513(13) 0.000
S1 0.0168(3) 0.0133(3) 0.0209(3) -0.00123(17) 0.00574(19) 0.00176(17)
C4 0.0180(10) 0.0208(11) 0.0222(10) -0.0038(8) 0.0052(8) 0.0003(8)
N1 0.0192(8) 0.0127(8) 0.0111(7) -0.0013(6) 0.0065(6) -0.0018(6)
C1 0.0265(10) 0.0130(10) 0.0117(8) 0.0032(6) 0.0068(7) 0.0024(7)
C2 0.0277(10) 0.0160(10) 0.0116(8) 0.0020(7) 0.0090(7) -0.0030(8)
C3 0.0166(9) 0.0204(11) 0.0212(9) -0.0034(8) 0.0086(7) -0.0063(8)

loop_
_atom_type_symbol
_atom_type_description
_atom_type_scat_dispersion_real
_atom_type_scat_dispersion_imag
_atom_type_scat_source
C C 0.0033 0.0016 'International Tables Vol C Tables 4.2.6.8 and 6.1.1.4'
H H 0.0000 0.0000 'International Tables Vol C Tables 4.2.6.8 and 6.1.1.4'
N N 0.0061 0.0033 'International Tables Vol C Tables 4.2.6.8 and 6.1.1.4'
S S 0.1246 0.1234 'International Tables Vol C Tables 4.2.6.8 and 6.1.1.4'
Ni Ni 0.3393 1.1124 'International Tables Vol C Tables 4.2.6.8 and 6.1.1.4'

loop_
_geom_angle_atom_site_label_1
_geom_angle_atom_site_label_2
_geom_angle_atom_site_label_3
_geom_angle
_geom_angle_site_symmetry_1
_geom_angle_site_symmetry_3
N1 Ni1 N1 76.71(11) . 2_756
N1 Ni1 S1 167.10(5) . 2_756
N1 Ni1 S1 91.23(7) 2_756 2_756
N1 Ni1 S1 91.23(7) . .
N1 Ni1 S1 167.10(5) 2_756 .
S1 Ni1 S1 101.14(6) 2_756 .
C4 S1 Ni1 94.88(8) . .
C3 C4 S1 108.64(14) . .
C3 C4 H4A 110.0 . .
S1 C4 H4A 110.0 . .
C3 C4 H4B 110.0 . .
S1 C4 H4B 110.0 . .
H4A C4 H4B 108.3 . .
C3 N1 C1 113.17(14) . 2_756
C3 N1 C2 113.58(14) . .
C1 N1 C2 107.69(14) 2_756 .
C3 N1 Ni1 115.05(12) . .
C1 N1 Ni1 102.54(11) 2_756 .
C2 N1 Ni1 103.75(11) . .
N1 C1 C2 106.39(13) 2_756 .
N1 C1 H1A 110.5 2_756 .
C2 C1 H1A 110.5 . .
N1 C1 H1B 110.5 2_756 .
C2 C1 H1B 110.5 . .
H1A C1 H1B 108.6 . .
N1 C2 C1 106.72(14) . .
N1 C2 H2A 110.4 . .
C1 C2 H2A 110.4 . .
N1 C2 H2B 110.4 . .
C1 C2 H2B 110.4 . .
H2A C2 H2B 108.6 . .
N1 C3 C4 108.88(14) . .
N1 C3 H3A 109.9 . .
C4 C3 H3A 109.9 . .
N1 C3 H3B 109.9 . .
C4 C3 H3B 109.9 . .
H3A C3 H3B 108.3 . .

loop_
_geom_bond_atom_site_label_1
_geom_bond_atom_site_label_2
_geom_bond_distance
_geom_bond_site_symmetry_2
Ni1 N1 1.9272(18) .
Ni1 N1 1.9272(18) 2_756
Ni1 S1 2.1642(12) 2_756
Ni1 S1 2.1642(12) .
S1 C4 1.836(2) .
C4 C3 1.520(3) .
C4 H4A 0.9700 .
C4 H4B 0.9700 .
N1 C3 1.485(2) .
N1 C1 1.491(2) 2_756
N1 C2 1.491(2) .
C1 N1 1.491(2) 2_756
C1 C2 1.541(3) .
C1 H1A 0.9700 .
C1 H1B 0.9700 .
C2 H2A 0.9700 .
C2 H2B 0.9700 .
C3 H3A 0.9700 .
C3 H3B 0.9700 .

loop_
_geom_torsion_atom_site_label_1
_geom_torsion_atom_site_label_2
_geom_torsion_atom_site_label_3
_geom_torsion_atom_site_label_4
_geom_torsion
_geom_torsion_site_symmetry_1
_geom_torsion_site_symmetry_4
N1 Ni1 S1 C4 -19.14(9) . .
N1 Ni1 S1 C4 1.41(19) 2_756 .
S1 Ni1 S1 C4 164.57(7) 2_756 .
Ni1 S1 C4 C3 41.42(13) . .
N1 Ni1 N1 C3 179.85(15) 2_756 .
S1 Ni1 N1 C3 158.72(14) 2_756 .
S1 Ni1 N1 C3 -4.76(11) . .
N1 Ni1 N1 C1 -56.85(9) 2_756 2_756
S1 Ni1 N1 C1 -78.0(2) 2_756 2_756
S1 Ni1 N1 C1 118.53(10) . 2_756
N1 Ni1 N1 C2 55.17(10) 2_756 .
S1 Ni1 N1 C2 34.0(3) 2_756 .
S1 Ni1 N1 C2 -129.45(10) . .
C3 N1 C2 C1 -165.81(14) . .
C1 N1 C2 C1 68.04(15) 2_756 .
Ni1 N1 C2 C1 -40.18(15) . .
N1 C1 C2 N1 -3.28(17) 2_756 .
C1 N1 C3 C4 -83.96(18) 2_756 .
C2 N1 C3 C4 152.84(15) . .
Ni1 N1 C3 C4 33.48(17) . .
S1 C4 C3 N1 -50.40(17) . .
